data_2225574
loop_
_publ_author_name
'Soleimannejad, Janet'
'Attar Gharamaleki, Jafar'
'Aghabozorg, Hossein'
'Mohammadzadeh Azar Golenji, Yaghoub'

_publ_section_title
;
 4,4'-Bipyridinium
 bis(\m-4-oxo-1,4-dihydropyridine-2,6-dicarboxylato)bis[aquahydroxidoantimonate(III)]
 dihydrate
;
_journal_coeditor_code HY2287
_journal_issue 4
_journal_name_full 'Acta Crystallographica Section E'
_journal_page_first m467
_journal_page_last m468
_journal_paper_doi 10.1107/S1600536810010743
_journal_volume 66
_journal_year 2010
_chemical_formula_iupac '(C10 H10 N2) [Sb2 (C7 H2 N O5)2 (O H)2 (H2 O)2], 2H2 O'
_chemical_formula_moiety 'C10 H10 N2 2+, C14 H10 N2 O14 Sb2 2-, 2(H2 O)'
_chemical_formula_sum 'C24 H24 N4 O16 Sb2'
_chemical_formula_weight 867.97
_chemical_name_systematic
;
4,4'-Bipyridinium bis(\m-4-oxo-1,4-dihydropyridine-2,6-
dicarboxylato)bis[aquahydroxidoantimonate(III)] dihydrate
;
_space_group_IT_number 2
_symmetry_cell_setting triclinic
_symmetry_space_group_name_Hall '-P 1'
_symmetry_space_group_name_H-M 'P -1'
_atom_sites_solution_hydrogens geom
_atom_sites_solution_primary direct
_atom_sites_solution_secondary difmap
_audit_creation_method SHELXL-97
_cell_angle_alpha 80.255(5)
_cell_angle_beta 81.760(5)
_cell_angle_gamma 82.547(5)
_cell_formula_units_Z 2
_cell_length_a 7.7774(9)
_cell_length_b 10.2465(12)
_cell_length_c 17.773(2)
_cell_measurement_reflns_used 16661
_cell_measurement_temperature 150(2)
_cell_measurement_theta_max 27.53
_cell_measurement_theta_min 2.50
_cell_volume 1373.4(3)
_computing_cell_refinement 'SAINT (Bruker, 2007)'
_computing_data_collection 'SMART (Bruker, 2007)'
_computing_data_reduction 'SAINT (Bruker, 2007)'
_computing_molecular_graphics 'SHELXTL (Sheldrick, 2008)'
_computing_publication_material 'SHELXTL (Sheldrick, 2008)'
_computing_structure_refinement 'SHELXL97 (Sheldrick, 2008)'
_computing_structure_solution 'SHELXS97 (Sheldrick, 2008)'
_diffrn_ambient_temperature 150(2)
_diffrn_measured_fraction_theta_full 0.999
_diffrn_measured_fraction_theta_max 0.990
_diffrn_measurement_device_type 'Bruker SMART 1000 CCD'
_diffrn_measurement_method '\f and \w scans'
_diffrn_radiation_monochromator graphite
_diffrn_radiation_source 'fine-focus sealed tube'
_diffrn_radiation_type MoK\a
_diffrn_radiation_wavelength 0.71073
_diffrn_reflns_av_R_equivalents 0.0270
_diffrn_reflns_av_sigmaI/netI 0.0207
_diffrn_reflns_limit_h_max 10
_diffrn_reflns_limit_h_min -10
_diffrn_reflns_limit_k_max 13
_diffrn_reflns_limit_k_min -13
_diffrn_reflns_limit_l_max 23
_diffrn_reflns_limit_l_min -23
_diffrn_reflns_number 29846
_diffrn_reflns_theta_full 25.00
_diffrn_reflns_theta_max 27.63
_diffrn_reflns_theta_min 1.17
_exptl_absorpt_coefficient_mu 2.058
_exptl_absorpt_correction_T_max 0.7758
_exptl_absorpt_correction_T_min 0.5589
_exptl_absorpt_correction_type multi-scan
_exptl_absorpt_process_details '(SADABS; Bruker, 2001)'
_exptl_crystal_colour colourless
_exptl_crystal_density_diffrn 2.099
_exptl_crystal_density_method 'not measured'
_exptl_crystal_description block
_exptl_crystal_F_000 852
_exptl_crystal_size_max 0.32
_exptl_crystal_size_mid 0.32
_exptl_crystal_size_min 0.13
_refine_diff_density_max 1.025
_refine_diff_density_min -0.614
_refine_ls_extinction_method none
_refine_ls_goodness_of_fit_ref 1.051
_refine_ls_hydrogen_treatment constr
_refine_ls_matrix_type full
_refine_ls_number_parameters 415
_refine_ls_number_reflns 6323
_refine_ls_number_restraints 0
_refine_ls_restrained_S_all 1.051
_refine_ls_R_factor_all 0.0233
_refine_ls_R_factor_gt 0.0205
_refine_ls_shift/su_max 0.002
_refine_ls_shift/su_mean 0.000
_refine_ls_structure_factor_coef Fsqd
_refine_ls_weighting_details 'calc w=1/[\s^2^(Fo^2^)+(0.0291P)^2^+1.1343P] where P=(Fo^2^+2Fc^2^)/3'
_refine_ls_weighting_scheme calc
_refine_ls_wR_factor_gt 0.0513
_refine_ls_wR_factor_ref 0.0539
_reflns_number_gt 5762
_reflns_number_total 6323
_reflns_threshold_expression I>2\s(I)
_cod_data_source_file hy2287.cif
_cod_data_source_block I
_cod_depositor_comments
;
The following automatic conversions were performed:
'_symmetry_cell_setting' value 'Triclinic' changed to 'triclinic'
according to '/home/saulius/struct/CIF-dictionaries/cif_core.dic'
dictionary named 'cif_core.dic' version 2.4.1 from 2010-06-29.

Automatic conversion script
Id: cif_fix_enum 1527 2010-12-29 10:47:43Z saulius 
;
_cod_database_code 2225574
_cod_database_fobs_code 2225574

loop_
_symmetry_equiv_pos_as_xyz
'x, y, z'
'-x, -y, -z'

loop_
_atom_site_type_symbol
_atom_site_label
_atom_site_fract_x
_atom_site_fract_y
_atom_site_fract_z
_atom_site_U_iso_or_equiv
_atom_site_adp_type
_atom_site_calc_flag
_atom_site_refinement_flags
_atom_site_occupancy
_atom_site_disorder_assembly
_atom_site_disorder_group
Sb Sb1 0.580591(16) 0.703688(13) 0.358013(7) 0.01090(4) Uani d . 1 . .
Sb Sb2 0.438680(16) 0.752017(12) 0.129483(7) 0.01011(4) Uani d . 1 . .
O O1W 0.11728(19) 0.69329(15) 0.33900(9) 0.0163(3) Uani d . 1 . .
H H1A 0.1420 0.6243 0.3712 0.020 Uiso d R 1 . .
H H1B 0.0115 0.6949 0.3314 0.020 Uiso d R 1 . .
O O1 0.72456(19) 0.67130(15) 0.45745(8) 0.0150(3) Uani d . 1 . .
O O2W 0.9042(2) 0.8814(2) 0.17638(12) 0.0439(6) Uani d . 1 . .
H H2A 0.8878 0.9460 0.1396 0.053 Uiso d R 1 . .
H H2B 1.0123 0.8520 0.1710 0.053 Uiso d R 1 . .
O O2 0.8151(2) 0.52864(15) 0.55669(9) 0.0170(3) Uani d . 1 . .
O O3 0.7165(2) 0.08698(15) 0.46954(9) 0.0189(3) Uani d . 1 . .
O O4 0.4341(2) 0.39130(15) 0.24797(9) 0.0172(3) Uani d . 1 . .
O O5 0.49471(19) 0.58946(14) 0.26877(8) 0.0141(3) Uani d . 1 . .
O O6 0.30385(19) 0.77857(14) 0.02920(8) 0.0145(3) Uani d . 1 . .
O O7 0.1851(2) 0.91893(15) -0.06395(9) 0.0186(3) Uani d . 1 . .
O O8 0.23816(19) 1.36547(14) 0.03077(8) 0.0144(3) Uani d . 1 . .
O O9 0.5309(2) 1.06860(15) 0.25055(9) 0.0221(4) Uani d . 1 . .
O O10 0.49467(19) 0.86694(14) 0.22539(8) 0.0137(3) Uani d . 1 . .
O O11 0.80104(18) 0.69280(15) 0.29264(8) 0.0155(3) Uani d . 1 . .
H H11A 0.7985 0.7579 0.2560 0.019 Uiso d R 1 . .
O O13 0.6824(3) 0.92019(17) 0.36682(10) 0.0296(4) Uani d . 1 . .
H H13B 0.6856 0.9689 0.4007 0.035 Uiso d R 1 . .
H H13A 0.6356 0.9734 0.3315 0.035 Uiso d R 1 . .
O O15 0.4245(2) 0.51911(15) 0.10194(9) 0.0172(3) Uani d . 1 . .
H H15B 0.3615 0.4804 0.0792 0.021 Uiso d R 1 . .
H H15A 0.4127 0.4729 0.1465 0.021 Uiso d R 1 . .
O O16 0.21023(18) 0.73191(15) 0.18620(8) 0.0146(3) Uani d . 1 . .
H H16A 0.2120 0.7088 0.2346 0.018 Uiso d R 1 . .
N N1 0.6307(2) 0.48763(17) 0.39380(10) 0.0111(3) Uani d . 1 . .
N N2 0.3608(2) 0.96575(17) 0.09960(9) 0.0109(3) Uani d . 1 . .
N N3 -0.1645(2) 0.95121(18) -0.40617(10) 0.0148(4) Uani d . 1 . .
H H3A -0.2043 1.0024 -0.4440 0.018 Uiso d R 1 . .
N N4 0.1423(2) 0.50965(18) -0.09767(10) 0.0141(3) Uani d . 1 . .
H H4A 0.1802 0.4608 -0.0586 0.017 Uiso d R 1 . .
C C1 0.7559(3) 0.5527(2) 0.49466(12) 0.0128(4) Uani d . 1 . .
C C2 0.7105(3) 0.4426(2) 0.45717(11) 0.0111(4) Uani d . 1 . .
C C3 0.7429(3) 0.3094(2) 0.48443(12) 0.0128(4) Uani d . 1 . .
H H3 0.7997 0.2821 0.5279 0.015 Uiso calc R 1 . .
C C4 0.6890(3) 0.2126(2) 0.44593(11) 0.0131(4) Uani d . 1 . .
C C5 0.6039(3) 0.2645(2) 0.37913(12) 0.0132(4) Uani d . 1 . .
H H5 0.5654 0.2068 0.3516 0.016 Uiso calc R 1 . .
C C6 0.5793(3) 0.3989(2) 0.35577(11) 0.0113(4) Uani d . 1 . .
C C7 0.4945(3) 0.4624(2) 0.28500(11) 0.0117(4) Uani d . 1 . .
C C8 0.2517(3) 0.8969(2) -0.00416(12) 0.0128(4) Uani d . 1 . .
C C9 0.2806(3) 1.0087(2) 0.03616(11) 0.0116(4) Uani d . 1 . .
C C10 0.2339(3) 1.1418(2) 0.01168(11) 0.0117(4) Uani d . 1 . .
H H10 0.1768 1.1676 -0.0319 0.014 Uiso calc R 1 . .
C C11 0.2727(3) 1.2403(2) 0.05286(11) 0.0114(4) Uani d . 1 . .
C C12 0.3553(3) 1.1902(2) 0.12072(12) 0.0129(4) Uani d . 1 . .
H H12 0.3818 1.2491 0.1508 0.016 Uiso calc R 1 . .
C C13 0.3953(3) 1.0562(2) 0.14123(11) 0.0117(4) Uani d . 1 . .
C C14 0.4814(3) 0.9955(2) 0.21167(12) 0.0133(4) Uani d . 1 . .
C C15 0.1954(3) 0.6317(2) -0.11368(12) 0.0146(4) Uani d . 1 . .
H H15 0.2685 0.6569 -0.0829 0.017 Uiso calc R 1 . .
C C16 0.1420(3) 0.7203(2) -0.17571(12) 0.0142(4) Uani d . 1 . .
H H16 0.1806 0.8044 -0.1873 0.017 Uiso calc R 1 . .
C C17 0.0292(3) 0.6824(2) -0.22106(11) 0.0118(4) Uani d . 1 . .
C C18 -0.0372(3) 0.7772(2) -0.28624(11) 0.0118(4) Uani d . 1 . .
C C19 -0.0412(3) 0.9149(2) -0.28961(12) 0.0155(4) Uani d . 1 . .
H H19 -0.0004 0.9490 -0.2510 0.019 Uiso calc R 1 . .
C C20 -0.1056(3) 1.0000(2) -0.35033(12) 0.0170(4) Uani d . 1 . .
H H20 -0.1082 1.0916 -0.3526 0.020 Uiso calc R 1 . .
C C21 -0.1612(3) 0.8204(2) -0.40566(12) 0.0153(4) Uani d . 1 . .
H H21 -0.2014 0.7896 -0.4455 0.018 Uiso calc R 1 . .
C C22 -0.0982(3) 0.7308(2) -0.34594(12) 0.0139(4) Uani d . 1 . .
H H22 -0.0964 0.6397 -0.3455 0.017 Uiso calc R 1 . .
C C23 -0.0233(3) 0.5547(2) -0.20217(12) 0.0148(4) Uani d . 1 . .
H H23 -0.0977 0.5270 -0.2314 0.018 Uiso calc R 1 . .
C C24 0.0355(3) 0.4695(2) -0.14003(12) 0.0154(4) Uani d . 1 . .
H H24 0.0010 0.3841 -0.1275 0.019 Uiso calc R 1 . .

loop_
_atom_site_aniso_label
_atom_site_aniso_U_11
_atom_site_aniso_U_22
_atom_site_aniso_U_33
_atom_site_aniso_U_12
_atom_site_aniso_U_13
_atom_site_aniso_U_23
Sb1 0.01408(7) 0.00955(7) 0.00914(7) -0.00086(5) -0.00371(5) -0.00003(5)
Sb2 0.01203(7) 0.00898(7) 0.00915(7) -0.00093(5) -0.00270(5) 0.00010(5)
O1W 0.0153(7) 0.0179(8) 0.0148(7) -0.0018(6) -0.0057(6) 0.0032(6)
O1 0.0225(8) 0.0107(7) 0.0125(7) -0.0030(6) -0.0072(6) 0.0011(6)
O2W 0.0242(9) 0.0498(13) 0.0392(12) 0.0090(9) 0.0027(8) 0.0303(10)
O2 0.0273(8) 0.0135(7) 0.0117(7) -0.0020(6) -0.0095(6) -0.0005(6)
O3 0.0331(9) 0.0092(7) 0.0156(7) -0.0017(6) -0.0117(6) 0.0016(6)
O4 0.0273(8) 0.0122(7) 0.0145(7) -0.0043(6) -0.0110(6) 0.0000(6)
O5 0.0191(7) 0.0102(7) 0.0139(7) -0.0020(6) -0.0069(6) 0.0003(6)
O6 0.0214(7) 0.0097(7) 0.0134(7) -0.0017(6) -0.0070(6) -0.0001(6)
O7 0.0302(8) 0.0138(7) 0.0139(7) -0.0005(6) -0.0122(6) -0.0013(6)
O8 0.0220(7) 0.0084(7) 0.0128(7) -0.0002(6) -0.0066(6) 0.0011(5)
O9 0.0396(10) 0.0115(7) 0.0190(8) -0.0024(7) -0.0175(7) -0.0012(6)
O10 0.0197(7) 0.0086(7) 0.0135(7) -0.0017(6) -0.0063(6) 0.0001(6)
O11 0.0145(7) 0.0172(8) 0.0131(7) -0.0020(6) -0.0030(6) 0.0035(6)
O13 0.0574(12) 0.0132(8) 0.0231(9) -0.0055(8) -0.0228(8) -0.0006(7)
O15 0.0258(8) 0.0110(7) 0.0162(7) -0.0043(6) -0.0087(6) 0.0006(6)
O16 0.0139(7) 0.0180(8) 0.0112(7) -0.0031(6) -0.0021(5) 0.0012(6)
N1 0.0140(8) 0.0104(8) 0.0089(8) -0.0012(6) -0.0033(6) 0.0001(6)
N2 0.0131(8) 0.0098(8) 0.0096(8) -0.0008(6) -0.0028(6) 0.0000(6)
N3 0.0184(8) 0.0148(9) 0.0105(8) -0.0016(7) -0.0050(7) 0.0030(7)
N4 0.0177(8) 0.0129(8) 0.0106(8) 0.0020(7) -0.0042(7) 0.0003(7)
C1 0.0151(9) 0.0120(9) 0.0110(9) -0.0006(7) -0.0016(7) -0.0018(8)
C2 0.0124(9) 0.0135(10) 0.0079(9) -0.0028(7) -0.0020(7) -0.0012(7)
C3 0.0160(9) 0.0126(10) 0.0094(9) -0.0013(7) -0.0041(7) 0.0015(7)
C4 0.0170(9) 0.0115(9) 0.0103(9) -0.0012(8) -0.0024(7) 0.0000(7)
C5 0.0161(9) 0.0129(10) 0.0113(9) -0.0022(7) -0.0034(7) -0.0014(8)
C6 0.0122(9) 0.0127(9) 0.0090(9) -0.0013(7) -0.0025(7) -0.0011(7)
C7 0.0129(9) 0.0110(9) 0.0100(9) 0.0005(7) -0.0022(7) 0.0010(7)
C8 0.0155(9) 0.0111(9) 0.0114(9) -0.0024(7) -0.0016(7) -0.0003(8)
C9 0.0127(9) 0.0123(10) 0.0097(9) -0.0014(7) -0.0012(7) -0.0012(7)
C10 0.0130(9) 0.0130(10) 0.0090(9) -0.0018(7) -0.0038(7) 0.0005(7)
C11 0.0132(9) 0.0104(9) 0.0095(9) -0.0004(7) -0.0002(7) 0.0002(7)
C12 0.0161(9) 0.0112(10) 0.0113(9) -0.0014(7) -0.0032(7) -0.0003(8)
C13 0.0137(9) 0.0114(9) 0.0099(9) -0.0011(7) -0.0023(7) -0.0010(7)
C14 0.0167(9) 0.0117(10) 0.0111(9) -0.0010(7) -0.0041(7) 0.0005(8)
C15 0.0153(9) 0.0144(10) 0.0157(10) -0.0015(8) -0.0054(8) -0.0045(8)
C16 0.0166(9) 0.0115(10) 0.0153(10) -0.0033(8) -0.0035(8) -0.0012(8)
C17 0.0121(9) 0.0118(9) 0.0105(9) 0.0002(7) 0.0001(7) -0.0016(8)
C18 0.0121(9) 0.0115(9) 0.0112(9) -0.0021(7) -0.0017(7) 0.0007(8)
C19 0.0215(10) 0.0133(10) 0.0129(10) -0.0029(8) -0.0054(8) -0.0019(8)
C20 0.0224(10) 0.0133(10) 0.0158(10) -0.0026(8) -0.0053(8) -0.0007(8)
C21 0.0179(10) 0.0169(10) 0.0120(10) -0.0035(8) -0.0051(8) -0.0010(8)
C22 0.0177(10) 0.0118(10) 0.0128(10) -0.0031(8) -0.0040(8) -0.0011(8)
C23 0.0171(10) 0.0147(10) 0.0140(10) -0.0035(8) -0.0061(8) -0.0012(8)
C24 0.0195(10) 0.0120(10) 0.0152(10) -0.0032(8) -0.0048(8) 0.0004(8)

loop_
_atom_type_symbol
_atom_type_description
_atom_type_scat_dispersion_real
_atom_type_scat_dispersion_imag
_atom_type_scat_source
C C 0.0033 0.0016 'International Tables Vol C Tables 4.2.6.8 and 6.1.1.4'
H H 0.0000 0.0000 'International Tables Vol C Tables 4.2.6.8 and 6.1.1.4'
N N 0.0061 0.0033 'International Tables Vol C Tables 4.2.6.8 and 6.1.1.4'
O O 0.0106 0.0060 'International Tables Vol C Tables 4.2.6.8 and 6.1.1.4'
Sb Sb -0.5866 1.5461 'International Tables Vol C Tables 4.2.6.8 and 6.1.1.4'

loop_
_geom_angle_atom_site_label_1
_geom_angle_atom_site_label_2
_geom_angle_atom_site_label_3
_geom_angle_site_symmetry_1
_geom_angle_site_symmetry_3
_geom_angle
_geom_angle_publ_flag
O11 Sb1 O1 . . 88.73(6) ?
O11 Sb1 N1 . . 87.40(6) ?
O1 Sb1 N1 . . 72.28(6) ?
O11 Sb1 O5 . . 82.88(6) ?
O1 Sb1 O5 . . 141.44(5) ?
N1 Sb1 O5 . . 69.80(6) ?
O11 Sb1 O13 . . 79.47(7) ?
O1 Sb1 O13 . . 72.89(5) ?
N1 Sb1 O13 . . 142.91(6) ?
O5 Sb1 O13 . . 140.84(5) ?
O11 Sb1 O10 . . 78.80(5) ?
O1 Sb1 O10 . . 148.04(5) ?
N1 Sb1 O10 . . 135.33(5) ?
O5 Sb1 O10 . . 66.46(5) ?
O13 Sb1 O10 . . 75.93(5) ?
O16 Sb2 O6 . . 84.67(6) ?
O16 Sb2 N2 . . 89.44(6) ?
O6 Sb2 N2 . . 72.66(6) ?
O16 Sb2 O10 . . 87.61(6) ?
O6 Sb2 O10 . . 141.57(5) ?
N2 Sb2 O10 . . 69.67(6) ?
O16 Sb2 O15 . . 84.54(6) ?
O6 Sb2 O15 . . 74.52(5) ?
N2 Sb2 O15 . . 147.04(6) ?
O10 Sb2 O15 . . 142.00(5) ?
O16 Sb2 O5 . . 73.88(5) ?
O6 Sb2 O5 . . 145.16(5) ?
N2 Sb2 O5 . . 132.68(5) ?
O10 Sb2 O5 . . 65.76(5) ?
O15 Sb2 O5 . . 76.35(5) ?
H1A O1W H1B . . 108.1 ?
C1 O1 Sb1 . . 120.34(13) ?
H2A O2W H2B . . 107.6 ?
C7 O5 Sb1 . . 118.75(12) ?
C7 O5 Sb2 . . 127.75(12) ?
Sb1 O5 Sb2 . . 113.14(6) ?
C8 O6 Sb2 . . 120.80(13) ?
C14 O10 Sb2 . . 118.36(12) ?
C14 O10 Sb1 . . 127.57(12) ?
Sb2 O10 Sb1 . . 114.08(5) ?
Sb1 O11 H11A . . 108.5 ?
Sb1 O13 H13B . . 138.7 ?
Sb1 O13 H13A . . 103.0 ?
H13B O13 H13A . . 103.5 ?
Sb2 O15 H15B . . 137.7 ?
Sb2 O15 H15A . . 103.5 ?
H15B O15 H15A . . 99.8 ?
Sb2 O16 H16A . . 113.5 ?
C2 N1 C6 . . 119.08(17) ?
C2 N1 Sb1 . . 118.77(13) ?
C6 N1 Sb1 . . 122.11(13) ?
C9 N2 C13 . . 119.02(17) ?
C9 N2 Sb2 . . 118.66(13) ?
C13 N2 Sb2 . . 122.29(13) ?
C21 N3 C20 . . 121.90(18) ?
C21 N3 H3A . . 116.7 ?
C20 N3 H3A . . 121.4 ?
C15 N4 C24 . . 121.93(18) ?
C15 N4 H4A . . 115.0 ?
C24 N4 H4A . . 123.1 ?
O2 C1 O1 . . 123.94(19) ?
O2 C1 C2 . . 121.16(19) ?
O1 C1 C2 . . 114.88(17) ?
N1 C2 C3 . . 122.44(19) ?
N1 C2 C1 . . 113.16(17) ?
C3 C2 C1 . . 124.39(18) ?
C2 C3 C4 . . 120.02(18) ?
C2 C3 H3 . . 120.0 ?
C4 C3 H3 . . 120.0 ?
O3 C4 C3 . . 122.05(18) ?
O3 C4 C5 . . 122.18(19) ?
C3 C4 C5 . . 115.77(18) ?
C6 C5 C4 . . 120.04(19) ?
C6 C5 H5 . . 120.0 ?
C4 C5 H5 . . 120.0 ?
N1 C6 C5 . . 122.63(18) ?
N1 C6 C7 . . 113.70(17) ?
C5 C6 C7 . . 123.67(18) ?
O4 C7 O5 . . 125.85(18) ?
O4 C7 C6 . . 119.32(18) ?
O5 C7 C6 . . 114.82(17) ?
O7 C8 O6 . . 123.94(19) ?
O7 C8 C9 . . 121.27(18) ?
O6 C8 C9 . . 114.78(17) ?
N2 C9 C10 . . 122.26(19) ?
N2 C9 C8 . . 112.91(17) ?
C10 C9 C8 . . 124.82(18) ?
C9 C10 C11 . . 120.29(18) ?
C9 C10 H10 . . 119.9 ?
C11 C10 H10 . . 119.9 ?
O8 C11 C10 . . 122.67(18) ?
O8 C11 C12 . . 121.74(18) ?
C10 C11 C12 . . 115.58(18) ?
C13 C12 C11 . . 120.15(19) ?
C13 C12 H12 . . 119.9 ?
C11 C12 H12 . . 119.9 ?
N2 C13 C12 . . 122.65(18) ?
N2 C13 C14 . . 113.87(17) ?
C12 C13 C14 . . 123.48(18) ?
O9 C14 O10 . . 125.98(19) ?
O9 C14 C13 . . 119.46(18) ?
O10 C14 C13 . . 114.56(17) ?
N4 C15 C16 . . 120.29(19) ?
N4 C15 H15 . . 119.9 ?
C16 C15 H15 . . 119.9 ?
C15 C16 C17 . . 119.5(2) ?
C15 C16 H16 . . 120.2 ?
C17 C16 H16 . . 120.2 ?
C23 C17 C16 . . 118.27(18) ?
C23 C17 C18 . . 120.70(19) ?
C16 C17 C18 . . 121.00(19) ?
C22 C18 C19 . . 118.02(18) ?
C22 C18 C17 . . 120.69(19) ?
C19 C18 C17 . . 121.29(19) ?
C20 C19 C18 . . 119.8(2) ?
C20 C19 H19 . . 120.1 ?
C18 C19 H19 . . 120.1 ?
N3 C20 C19 . . 120.3(2) ?
N3 C20 H20 . . 119.9 ?
C19 C20 H20 . . 119.9 ?
N3 C21 C22 . . 120.11(19) ?
N3 C21 H21 . . 119.9 ?
C22 C21 H21 . . 119.9 ?
C21 C22 C18 . . 119.90(19) ?
C21 C22 H22 . . 120.0 ?
C18 C22 H22 . . 120.0 ?
C24 C23 C17 . . 119.90(19) ?
C24 C23 H23 . . 120.0 ?
C17 C23 H23 . . 120.0 ?
N4 C24 C23 . . 120.1(2) ?
N4 C24 H24 . . 120.0 ?
C23 C24 H24 . . 120.0 ?

loop_
_geom_bond_atom_site_label_1
_geom_bond_atom_site_label_2
_geom_bond_site_symmetry_2
_geom_bond_distance
_geom_bond_publ_flag
Sb1 O11 . 1.9300(15) ?
Sb1 O1 . 2.1816(14) ?
Sb1 N1 . 2.1972(17) ?
Sb1 O5 . 2.3381(15) ?
Sb1 O13 . 2.4861(17) ?
Sb1 O10 . 2.7617(14) ?
Sb2 O16 . 1.9304(14) ?
Sb2 O6 . 2.1559(14) ?
Sb2 N2 . 2.1908(17) ?
Sb2 O10 . 2.3468(15) ?
Sb2 O15 . 2.5350(15) ?
Sb2 O5 . 2.7959(14) ?
O1W H1A . 0.8500 ?
O1W H1B . 0.8500 ?
O1 C1 . 1.293(2) ?
O2W H2A . 0.8589 ?
O2W H2B . 0.8529 ?
O2 C1 . 1.230(2) ?
O3 C4 . 1.284(3) ?
O4 C7 . 1.235(3) ?
O5 C7 . 1.285(3) ?
O6 C8 . 1.297(2) ?
O7 C8 . 1.223(2) ?
O8 C11 . 1.281(2) ?
O9 C14 . 1.230(3) ?
O10 C14 . 1.291(3) ?
O11 H11A . 0.8500 ?
O13 H13B . 0.8499 ?
O13 H13A . 0.8500 ?
O15 H15B . 0.8500 ?
O15 H15A . 0.8501 ?
O16 H16A . 0.8549 ?
N1 C2 . 1.348(2) ?
N1 C6 . 1.350(3) ?
N2 C9 . 1.347(3) ?
N2 C13 . 1.353(3) ?
N3 C21 . 1.336(3) ?
N3 C20 . 1.342(3) ?
N3 H3A . 0.8500 ?
N4 C15 . 1.340(3) ?
N4 C24 . 1.341(3) ?
N4 H4A . 0.8500 ?
C1 C2 . 1.505(3) ?
C2 C3 . 1.372(3) ?
C3 C4 . 1.431(3) ?
C3 H3 . 0.9300 ?
C4 C5 . 1.432(3) ?
C5 C6 . 1.366(3) ?
C5 H5 . 0.9300 ?
C6 C7 . 1.513(3) ?
C8 C9 . 1.506(3) ?
C9 C10 . 1.378(3) ?
C10 C11 . 1.428(3) ?
C10 H10 . 0.9300 ?
C11 C12 . 1.435(3) ?
C12 C13 . 1.366(3) ?
C12 H12 . 0.9300 ?
C13 C14 . 1.507(3) ?
C15 C16 . 1.380(3) ?
C15 H15 . 0.9300 ?
C16 C17 . 1.402(3) ?
C16 H16 . 0.9300 ?
C17 C23 . 1.393(3) ?
C17 C18 . 1.487(3) ?
C18 C22 . 1.397(3) ?
C18 C19 . 1.399(3) ?
C19 C20 . 1.378(3) ?
C19 H19 . 0.9300 ?
C20 H20 . 0.9300 ?
C21 C22 . 1.383(3) ?
C21 H21 . 0.9300 ?
C22 H22 . 0.9300 ?
C23 C24 . 1.381(3) ?
C23 H23 . 0.9300 ?
C24 H24 . 0.9300 ?

loop_
_geom_hbond_atom_site_label_D
_geom_hbond_atom_site_label_H
_geom_hbond_atom_site_label_A
_geom_hbond_site_symmetry_A
_geom_hbond_distance_DH
_geom_hbond_distance_HA
_geom_hbond_distance_DA
_geom_hbond_angle_DHA
_geom_hbond_publ_flag
O1W H1A O2 2_666 0.85 1.88 2.725(2) 177 y
O1W H1B O11 1_455 0.85 1.87 2.704(2) 167 y
O2W H2A O7 2_675 0.86 1.85 2.703(2) 171 y
O2W H2B O16 1_655 0.85 1.86 2.669(2) 157 y
O11 H11A O2W . 0.85 1.90 2.688(2) 154 y
O16 H16A O1W . 0.85 1.88 2.684(2) 155 y
O13 H13A O9 . 0.85 1.83 2.672(2) 173 y
O13 H13B O3 1_565 0.85 1.92 2.764(2) 173 y
O15 H15A O4 . 0.85 1.88 2.709(2) 166 y
O15 H15B O8 1_545 0.85 1.98 2.823(2) 171 y
N3 H3A O3 1_464 0.85 1.78 2.624(2) 171 y
N4 H4A O8 1_545 0.85 1.80 2.648(2) 173 y
C3 H3 O1W 2_666 0.93 2.60 3.460(3) 154 y
C5 H5 O9 1_545 0.93 2.53 3.434(3) 164 y
C12 H12 O4 1_565 0.93 2.55 3.470(3) 172 y
C15 H15 O6 . 0.93 2.59 3.415(3) 149 y
C19 H19 O2W 2_675 0.93 2.60 3.484(3) 160 y
C20 H20 O1W 2_575 0.93 2.25 3.172(3) 172 y
C21 H21 O1 1_454 0.93 2.44 3.358(3) 170 y
C22 H22 O2 1_454 0.93 2.45 3.107(3) 128 y
C24 H24 O16 2_565 0.93 2.57 3.261(3) 131 y

loop_
_geom_torsion_atom_site_label_1
_geom_torsion_atom_site_label_2
_geom_torsion_atom_site_label_3
_geom_torsion_atom_site_label_4
_geom_torsion_site_symmetry_1
_geom_torsion_site_symmetry_2
_geom_torsion_site_symmetry_3
_geom_torsion_site_symmetry_4
_geom_torsion
_geom_torsion_publ_flag
O11 Sb1 O1 C1 . . . . -94.49(15) ?
N1 Sb1 O1 C1 . . . . -6.82(14) ?
O5 Sb1 O1 C1 . . . . -17.6(2) ?
O13 Sb1 O1 C1 . . . . -173.86(16) ?
O10 Sb1 O1 C1 . . . . -160.75(13) ?
O11 Sb1 O5 C7 . . . . 98.21(15) ?
O1 Sb1 O5 C7 . . . . 19.31(19) ?
N1 Sb1 O5 C7 . . . . 8.37(14) ?
O13 Sb1 O5 C7 . . . . 161.79(14) ?
O10 Sb1 O5 C7 . . . . 179.06(16) ?
O11 Sb1 O5 Sb2 . . . . -75.41(7) ?
O1 Sb1 O5 Sb2 . . . . -154.31(7) ?
N1 Sb1 O5 Sb2 . . . . -165.25(8) ?
O13 Sb1 O5 Sb2 . . . . -11.83(12) ?
O10 Sb1 O5 Sb2 . . . . 5.44(4) ?
O16 Sb2 O5 C7 . . . . 85.91(16) ?
O6 Sb2 O5 C7 . . . . 31.7(2) ?
N2 Sb2 O5 C7 . . . . 159.63(15) ?
O10 Sb2 O5 C7 . . . . -179.36(17) ?
O15 Sb2 O5 C7 . . . . -2.28(15) ?
O16 Sb2 O5 Sb1 . . . . -101.17(7) ?
O6 Sb2 O5 Sb1 . . . . -155.40(7) ?
N2 Sb2 O5 Sb1 . . . . -27.44(10) ?
O10 Sb2 O5 Sb1 . . . . -6.43(5) ?
O15 Sb2 O5 Sb1 . . . . 170.65(7) ?
O16 Sb2 O6 C8 . . . . 95.22(15) ?
N2 Sb2 O6 C8 . . . . 4.14(15) ?
O10 Sb2 O6 C8 . . . . 15.9(2) ?
O15 Sb2 O6 C8 . . . . -178.98(16) ?
O5 Sb2 O6 C8 . . . . 146.75(13) ?
O16 Sb2 O10 C14 . . . . -100.59(15) ?
O6 Sb2 O10 C14 . . . . -22.27(19) ?
N2 Sb2 O10 C14 . . . . -10.30(14) ?
O15 Sb2 O10 C14 . . . . -178.59(13) ?
O5 Sb2 O10 C14 . . . . -173.98(16) ?
O16 Sb2 O10 Sb1 . . . . 78.87(7) ?
O6 Sb2 O10 Sb1 . . . . 157.19(7) ?
N2 Sb2 O10 Sb1 . . . . 169.16(8) ?
O15 Sb2 O10 Sb1 . . . . 0.88(11) ?
O5 Sb2 O10 Sb1 . . . . 5.48(5) ?
O11 Sb1 O10 C14 . . . . -100.08(17) ?
O1 Sb1 O10 C14 . . . . -31.2(2) ?
N1 Sb1 O10 C14 . . . . -174.64(15) ?
O5 Sb1 O10 C14 . . . . 172.88(17) ?
O13 Sb1 O10 C14 . . . . -18.26(16) ?
O11 Sb1 O10 Sb2 . . . . 80.52(7) ?
O1 Sb1 O10 Sb2 . . . . 149.42(8) ?
N1 Sb1 O10 Sb2 . . . . 5.96(11) ?
O5 Sb1 O10 Sb2 . . . . -6.53(5) ?
O13 Sb1 O10 Sb2 . . . . 162.33(8) ?
O11 Sb1 N1 C2 . . . . 92.96(15) ?
O1 Sb1 N1 C2 . . . . 3.46(14) ?
O5 Sb1 N1 C2 . . . . 176.33(16) ?
O13 Sb1 N1 C2 . . . . 24.3(2) ?
O10 Sb1 N1 C2 . . . . 164.14(12) ?
O11 Sb1 N1 C6 . . . . -89.12(16) ?
O1 Sb1 N1 C6 . . . . -178.62(17) ?
O5 Sb1 N1 C6 . . . . -5.75(14) ?
O13 Sb1 N1 C6 . . . . -157.80(14) ?
O10 Sb1 N1 C6 . . . . -17.93(19) ?
O16 Sb2 N2 C9 . . . . -87.61(15) ?
O6 Sb2 N2 C9 . . . . -3.03(14) ?
O10 Sb2 N2 C9 . . . . -175.27(16) ?
O15 Sb2 N2 C9 . . . . -8.6(2) ?
O5 Sb2 N2 C9 . . . . -154.87(13) ?
O16 Sb2 N2 C13 . . . . 94.50(16) ?
O6 Sb2 N2 C13 . . . . 179.08(17) ?
O10 Sb2 N2 C13 . . . . 6.84(14) ?
O15 Sb2 N2 C13 . . . . 173.56(13) ?
O5 Sb2 N2 C13 . . . . 27.24(18) ?
Sb1 O1 C1 O2 . . . . -169.95(16) ?
Sb1 O1 C1 C2 . . . . 8.8(2) ?
C6 N1 C2 C3 . . . . 0.4(3) ?
Sb1 N1 C2 C3 . . . . 178.41(15) ?
C6 N1 C2 C1 . . . . -178.42(17) ?
Sb1 N1 C2 C1 . . . . -0.4(2) ?
O2 C1 C2 N1 . . . . 173.49(19) ?
O1 C1 C2 N1 . . . . -5.3(3) ?
O2 C1 C2 C3 . . . . -5.3(3) ?
O1 C1 C2 C3 . . . . 175.91(19) ?
N1 C2 C3 C4 . . . . -0.9(3) ?
C1 C2 C3 C4 . . . . 177.82(19) ?
C2 C3 C4 O3 . . . . -179.9(2) ?
C2 C3 C4 C5 . . . . 0.5(3) ?
O3 C4 C5 C6 . . . . -179.3(2) ?
C3 C4 C5 C6 . . . . 0.2(3) ?
C2 N1 C6 C5 . . . . 0.4(3) ?
Sb1 N1 C6 C5 . . . . -177.52(15) ?
C2 N1 C6 C7 . . . . -178.94(17) ?
Sb1 N1 C6 C7 . . . . 3.1(2) ?
C4 C5 C6 N1 . . . . -0.7(3) ?
C4 C5 C6 C7 . . . . 178.54(18) ?
Sb1 O5 C7 O4 . . . . 171.21(16) ?
Sb2 O5 C7 O4 . . . . -16.2(3) ?
Sb1 O5 C7 C6 . . . . -9.6(2) ?
Sb2 O5 C7 C6 . . . . 163.02(12) ?
N1 C6 C7 O4 . . . . -176.23(18) ?
C5 C6 C7 O4 . . . . 4.4(3) ?
N1 C6 C7 O5 . . . . 4.5(3) ?
C5 C6 C7 O5 . . . . -174.85(19) ?
Sb2 O6 C8 O7 . . . . 174.97(16) ?
Sb2 O6 C8 C9 . . . . -4.5(2) ?
C13 N2 C9 C10 . . . . 0.6(3) ?
Sb2 N2 C9 C10 . . . . -177.32(15) ?
C13 N2 C9 C8 . . . . 179.79(17) ?
Sb2 N2 C9 C8 . . . . 1.8(2) ?
O7 C8 C9 N2 . . . . -177.86(19) ?
O6 C8 C9 N2 . . . . 1.6(3) ?
O7 C8 C9 C10 . . . . 1.3(3) ?
O6 C8 C9 C10 . . . . -179.23(19) ?
N2 C9 C10 C11 . . . . 1.2(3) ?
C8 C9 C10 C11 . . . . -177.87(18) ?
C9 C10 C11 O8 . . . . 177.21(19) ?
C9 C10 C11 C12 . . . . -2.1(3) ?
O8 C11 C12 C13 . . . . -177.93(19) ?
C10 C11 C12 C13 . . . . 1.4(3) ?
C9 N2 C13 C12 . . . . -1.4(3) ?
Sb2 N2 C13 C12 . . . . 176.48(15) ?
C9 N2 C13 C14 . . . . 178.68(17) ?
Sb2 N2 C13 C14 . . . . -3.4(2) ?
C11 C12 C13 N2 . . . . 0.3(3) ?
C11 C12 C13 C14 . . . . -179.77(18) ?
Sb2 O10 C14 O9 . . . . -168.47(18) ?
Sb1 O10 C14 O9 . . . . 12.2(3) ?
Sb2 O10 C14 C13 . . . . 12.0(2) ?
Sb1 O10 C14 C13 . . . . -167.43(12) ?
N2 C13 C14 O9 . . . . 174.43(19) ?
C12 C13 C14 O9 . . . . -5.5(3) ?
N2 C13 C14 O10 . . . . -6.0(3) ?
C12 C13 C14 O10 . . . . 174.13(19) ?
C24 N4 C15 C16 . . . . -0.7(3) ?
N4 C15 C16 C17 . . . . 1.2(3) ?
C15 C16 C17 C23 . . . . -0.9(3) ?
C15 C16 C17 C18 . . . . 177.29(19) ?
C23 C17 C18 C22 . . . . -23.5(3) ?
C16 C17 C18 C22 . . . . 158.33(19) ?
C23 C17 C18 C19 . . . . 156.3(2) ?
C16 C17 C18 C19 . . . . -21.9(3) ?
C22 C18 C19 C20 . . . . 0.6(3) ?
C17 C18 C19 C20 . . . . -179.2(2) ?
C21 N3 C20 C19 . . . . -0.8(3) ?
C18 C19 C20 N3 . . . . 0.0(3) ?
C20 N3 C21 C22 . . . . 0.9(3) ?
N3 C21 C22 C18 . . . . -0.2(3) ?
C19 C18 C22 C21 . . . . -0.5(3) ?
C17 C18 C22 C21 . . . . 179.29(19) ?
C16 C17 C23 C24 . . . . 0.2(3) ?
C18 C17 C23 C24 . . . . -178.03(19) ?
C15 N4 C24 C23 . . . . -0.1(3) ?
C17 C23 C24 N4 . . . . 0.3(3) ?
